data_7720234
loop_
_publ_author_name
'Rubtsova, Irina K.'
'Yambulatov, Dmitriy S.'
'Shmelev, Maxim A.'
'Voronina, Julia K.'
'Goloveshkin, Alexander S.'
'Babeshkin, Konstantin A.'
'Efimov, Nikolay N.'
'Matiukhina, Anna K.'
'Nikolaevskii, Stanislav A.'
'Kiskin, Mikhail A.'
'Eremenko, Igor L.'

_publ_section_title
;
 The influence of the coordination environment of cobalt(II) ions on the
 magnetic properties of heterometallic complexes with a
 {Co<sub>2</sub>Li<sub>2</sub>} metal core.
;
_journal_issue 7
_journal_name_full 'Dalton transactions (Cambridge, England : 2003)'
_journal_page_first 2883
_journal_page_last 2892
_journal_paper_doi 10.1039/d5dt02560e
_journal_volume 55
_journal_year 2026
_chemical_formula_moiety 'C50 H34 Co2 Li2 N4 O18'
_chemical_formula_sum 'C50 H34 Co2 Li2 N4 O18'
_chemical_formula_weight 1110.55
_space_group_crystal_system triclinic
_space_group_IT_number 2
_space_group_name_Hall '-P 1'
_space_group_name_H-M_alt 'P -1'
_atom_sites_solution_hydrogens geom
_audit_creation_date 2025-12-22
_audit_creation_method
;
Olex2 1.5
(compiled 2025.07.13 svn.rb7424aed for OlexSys, GUI svn.r7314)
;
_audit_update_record
;
2025-12-22 deposited with the CCDC.	2026-01-13 downloaded from the CCDC.
;
_cell_angle_alpha 99.974(2)
_cell_angle_beta 103.929(2)
_cell_angle_gamma 90.221(2)
_cell_formula_units_Z 1
_cell_length_a 9.6334(4)
_cell_length_b 9.7861(4)
_cell_length_c 13.6111(5)
_cell_measurement_reflns_used 6528
_cell_measurement_temperature 296.15
_cell_measurement_theta_max 35.82
_cell_measurement_theta_min 2.18
_cell_volume 1225.22(9)
_computing_cell_refinement 'SAINT V8.38A (?, 2016)'
_computing_data_reduction 'SAINT V8.38A (?, 2016)'
_computing_molecular_graphics 'Olex2 1.5 (Dolomanov et al., 2009)'
_computing_publication_material 'Olex2 1.5 (Dolomanov et al., 2009)'
_computing_structure_refinement 'XL  (Sheldrick, 2008)'
_diffrn_ambient_temperature 296.15
_diffrn_measured_fraction_theta_full 0.998
_diffrn_measured_fraction_theta_max 0.996
_diffrn_measurement_device_type 'Bruker APEX-II CCD'
_diffrn_measurement_method '\f and \w scans'
_diffrn_radiation_type MoK\a
_diffrn_radiation_wavelength 0.71073
_diffrn_reflns_av_R_equivalents 0.0625
_diffrn_reflns_av_unetI/netI 0.0510
_diffrn_reflns_Laue_measured_fraction_full 0.998
_diffrn_reflns_Laue_measured_fraction_max 0.996
_diffrn_reflns_limit_h_max 12
_diffrn_reflns_limit_h_min -12
_diffrn_reflns_limit_k_max 12
_diffrn_reflns_limit_k_min -12
_diffrn_reflns_limit_l_max 17
_diffrn_reflns_limit_l_min -17
_diffrn_reflns_number 15934
_diffrn_reflns_point_group_measured_fraction_full 0.998
_diffrn_reflns_point_group_measured_fraction_max 0.996
_diffrn_reflns_theta_full 25.242
_diffrn_reflns_theta_max 26.414
_diffrn_reflns_theta_min 1.567
_exptl_absorpt_coefficient_mu 0.758
_exptl_absorpt_correction_type none
_exptl_crystal_colour orange
_exptl_crystal_colour_primary orange
_exptl_crystal_density_diffrn 1.505
_exptl_crystal_description needle
_exptl_crystal_F_000 566
_exptl_crystal_size_max 0.3
_exptl_crystal_size_mid 0.03
_exptl_crystal_size_min 0.03
_refine_diff_density_max 0.367
_refine_diff_density_min -0.374
_refine_diff_density_rms 0.052
_refine_ls_extinction_method none
_refine_ls_goodness_of_fit_ref 1.026
_refine_ls_hydrogen_treatment constr
_refine_ls_matrix_type full
_refine_ls_number_parameters 359
_refine_ls_number_reflns 5015
_refine_ls_number_restraints 70
_refine_ls_restrained_S_all 1.044
_refine_ls_R_factor_all 0.0603
_refine_ls_R_factor_gt 0.0427
_refine_ls_shift/su_max 0.000
_refine_ls_shift/su_mean 0.000
_refine_ls_structure_factor_coef Fsqd
_refine_ls_weighting_details 'w=1/[\s^2^(Fo^2^)+(0.0501P)^2^+0.2418P] where P=(Fo^2^+2Fc^2^)/3'
_refine_ls_weighting_scheme calc
_refine_ls_wR_factor_gt 0.0988
_refine_ls_wR_factor_ref 0.1067
_reflns_Friedel_coverage 0.000
_reflns_number_gt 3813
_reflns_number_total 5015
_reflns_threshold_expression 'I > 2\s(I)'
_cod_data_source_file d5dt02560e2.cif
_cod_data_source_block 1_a_CCDC1
_cod_database_code 7720234
_shelx_shelxl_version_number 2014/7
_shelx_space_group_comment
;
The symmetry employed for this shelxl refinement is uniquely defined
by the following loop, which should always be used as a source of
symmetry information in preference to the above space-group names.
They are only intended as comments.
;
_shelx_estimated_absorpt_t_max 0.978
_shelx_estimated_absorpt_t_min 0.805
_olex2_refinement_description
;
1. Fixed Uiso
 At 1.2 times of:
  All C(H) groups
2. Restrained distances
 O2-C2B = O2-C4B
 1.3 with sigma of 0.02
 C4A-C3A \\sim C3A-C2A
 with sigma of 0.02
 O2-C2B \\sim O2-C4B
 with sigma of 0.02
3. Uiso/Uaniso restraints and constraints
Uanis(C3B) \\sim Ueq, Uanis(O3) \\sim Ueq, Uanis(C2B) \\sim Ueq, Uanis(C2A)
\\sim Ueq, Uanis(C3A) \\sim Ueq, Uanis(O2) \\sim Ueq, Uanis(C4A) \\sim Ueq,
Uanis(C4B) \\sim Ueq, Uanis(C5B) \\sim Ueq, Uanis(C5A) \\sim Ueq: with sigma of
0.005 and sigma for terminal atoms of 0.01
Uanis(O4) \\sim Ueq: with sigma of 0.015 and sigma for terminal atoms of 0.03
Uanis(C2B) = Uanis(C2A)
Uanis(C5B) = Uanis(C5A)
Uanis(C4A) = Uanis(C4B)
Uanis(O3) = Uanis(C3B)
Uanis(O2) = Uanis(C3A)
4. Others
 Sof(C3B)=Sof(H3B)=Sof(C2B)=Sof(O2)=Sof(C5B)=Sof(H5B)=Sof(C4B)=Sof(H4B)=1-
 FVAR(1)
 Sof(C3A)=Sof(H3A)=Sof(C2A)=Sof(O3)=Sof(C5A)=Sof(H5A)=Sof(C4A)=Sof(H4A)=FVAR(1)
5.a Aromatic/amide H refined with riding coordinates:
 C22(H22), C19(H19), C16(H16), C3B(H3B), C25(H25), C17(H17), C18(H18),
 C23(H23), C24(H24), C13(H13), C8(H8), C9(H9), C10(H10), C5B(H5B), C15(H15),
 C14(H14), C4B(H4B), C3A(H3A), C5A(H5A), C4A(H4A)
;
_olex2_submission_special_instructions 'No special instructions were received'

loop_
_space_group_symop_operation_xyz
'x, y, z'
'-x, -y, -z'

loop_
_atom_site_label
_atom_site_type_symbol
_atom_site_fract_x
_atom_site_fract_y
_atom_site_fract_z
_atom_site_U_iso_or_equiv
_atom_site_adp_type
_atom_site_occupancy
_atom_site_site_symmetry_order
_atom_site_calc_flag
_atom_site_refinement_flags_posn
_atom_site_refinement_flags_adp
_atom_site_refinement_flags_occupancy
_atom_site_disorder_assembly
_atom_site_disorder_group
Co1 Co 0.27538(3) 0.38603(3) 0.20213(2) 0.03764(12) Uani 1 1 d . . . . .
O5 O 0.19488(19) 0.58543(19) 0.24768(13) 0.0493(4) Uani 1 1 d . . . . .
O10 O 0.42158(19) 0.2470(2) 0.17387(13) 0.0512(5) Uani 1 1 d . . . . .
O7 O 0.63059(18) 0.56858(19) 0.53187(13) 0.0486(4) Uani 1 1 d . . . . .
O4 O 0.42741(19) 0.56792(19) 0.29575(13) 0.0481(4) Uani 1 1 d . U . . .
O1 O 0.5853(2) 0.3019(2) 0.32444(14) 0.0557(5) Uani 1 1 d . . . . .
O8 O 0.77592(19) 0.68035(18) 0.67676(12) 0.0475(4) Uani 1 1 d . . . . .
N1 N 0.0935(2) 0.2756(2) 0.10078(15) 0.0424(5) Uani 1 1 d . . . . .
N2 N 0.2674(2) 0.4558(2) 0.06021(15) 0.0425(5) Uani 1 1 d . . . . .
O9 O 0.9808(2) 0.7154(3) 0.57909(17) 0.0814(7) Uani 1 1 d . . . . .
O6 O 0.2099(3) 0.8593(2) 0.32100(17) 0.0760(7) Uani 1 1 d . . . . .
C21 C 0.0624(3) 0.2975(3) 0.00257(18) 0.0425(6) Uani 1 1 d . . . . .
C6 C 0.3181(3) 0.6400(3) 0.28957(18) 0.0427(6) Uani 1 1 d . . . . .
C20 C 0.1580(3) 0.4015(3) -0.01887(18) 0.0413(6) Uani 1 1 d . . . . .
C11 C 0.7452(3) 0.6336(2) 0.58167(18) 0.0387(5) Uani 1 1 d . . . . .
C1 C 0.5319(3) 0.2254(3) 0.2408(2) 0.0429(6) Uani 1 1 d . . . . .
C22 C -0.0522(3) 0.2281(3) -0.0705(2) 0.0564(8) Uani 1 1 d . . . . .
H22 H -0.0716 0.2438 -0.1378 0.068 Uiso 1 1 calc R U . . .
C12 C 0.8507(3) 0.6583(3) 0.5251(2) 0.0495(7) Uani 1 1 d . . . . .
C19 C 0.1361(3) 0.4446(3) -0.1139(2) 0.0541(7) Uani 1 1 d . . . . .
H19 H 0.0592 0.4070 -0.1678 0.065 Uiso 1 1 calc R U . . .
C16 C 0.3554(3) 0.5528(3) 0.0459(2) 0.0535(7) Uani 1 1 d . . . . .
H16 H 0.4304 0.5915 0.1009 0.064 Uiso 1 1 calc R U . . .
C3B C 0.552(2) 0.0149(15) 0.1147(11) 0.0649(18) Uani 0.495(8) 1 d . U P A 2
H3B H 0.4882 0.0402 0.0584 0.078 Uiso 0.495(8) 1 calc R U P A 2
C2B C 0.592(2) 0.089(3) 0.2183(19) 0.044(2) Uani 0.495(8) 1 d D U P A 2
C25 C 0.0084(3) 0.1872(3) 0.1268(2) 0.0541(7) Uani 1 1 d . . . . .
H25 H 0.0286 0.1730 0.1945 0.065 Uiso 1 1 calc R U . . .
O2 O 0.7161(12) 0.0423(9) 0.2689(7) 0.0665(17) Uani 0.495(8) 1 d D U P A 2
C7 C 0.3358(3) 0.7887(3) 0.3276(2) 0.0520(7) Uani 1 1 d . . . . .
C17 C 0.3403(3) 0.5980(3) -0.0463(2) 0.0626(8) Uani 1 1 d . . . . .
H17 H 0.4044 0.6646 -0.0535 0.075 Uiso 1 1 calc R U . . .
C18 C 0.2290(4) 0.5428(4) -0.1270(2) 0.0636(8) Uani 1 1 d . . . . .
H18 H 0.2164 0.5714 -0.1901 0.076 Uiso 1 1 calc R U . . .
C23 C -0.1374(3) 0.1358(3) -0.0433(3) 0.0665(9) Uani 1 1 d . . . . .
H23 H -0.2139 0.0871 -0.0922 0.080 Uiso 1 1 calc R U . . .
C24 C -0.1081(3) 0.1163(3) 0.0569(3) 0.0643(8) Uani 1 1 d . . . . .
H24 H -0.1660 0.0562 0.0774 0.077 Uiso 1 1 calc R U . . .
C13 C 0.8487(4) 0.6289(4) 0.4260(2) 0.0792(11) Uani 1 1 d . . . . .
H13 H 0.7721 0.5882 0.3731 0.095 Uiso 1 1 calc R U . . .
C8 C 0.4485(4) 0.8761(4) 0.3616(3) 0.0819(11) Uani 1 1 d . . . . .
H8 H 0.5442 0.8540 0.3731 0.098 Uiso 1 1 calc R U . . .
C9 C 0.3939(6) 1.0121(4) 0.3774(3) 0.0990(14) Uani 1 1 d . . . . .
H9 H 0.4476 1.0957 0.4004 0.119 Uiso 1 1 calc R U . . .
C10 C 0.2521(6) 0.9960(4) 0.3529(3) 0.0949(14) Uani 1 1 d . . . . .
H10 H 0.1901 1.0682 0.3570 0.114 Uiso 1 1 calc R U . . .
C5B C 0.6315(10) -0.1061(10) 0.1185(8) 0.0642(16) Uani 0.495(8) 1 d . U P A 2
H5B H 0.6174 -0.1850 0.0675 0.077 Uiso 0.495(8) 1 calc R U P A 2
C15 C 1.0603(4) 0.7214(5) 0.5089(3) 0.0996(14) Uani 1 1 d . . . . .
H15 H 1.1545 0.7563 0.5248 0.120 Uiso 1 1 calc R U . . .
C14 C 0.9836(4) 0.6704(5) 0.4154(3) 0.1018(15) Uani 1 1 d . . . . .
H14 H 1.0129 0.6633 0.3545 0.122 Uiso 1 1 calc R U . . .
C4B C 0.7276(13) -0.0883(11) 0.2052(9) 0.0753(19) Uani 0.495(8) 1 d D U P A 2
H4B H 0.7956 -0.1524 0.2238 0.090 Uiso 0.495(8) 1 calc R U P A 2
Li1 Li 0.5251(4) 0.4641(4) 0.4012(3) 0.0442(10) Uani 1 1 d . . . . .
C3A C 0.7187(19) 0.0696(15) 0.2916(12) 0.0665(17) Uani 0.505(8) 1 d D U P A 1
H3A H 0.7577 0.1241 0.3556 0.080 Uiso 0.505(8) 1 calc R U P A 1
C2A C 0.608(2) 0.098(3) 0.2109(18) 0.044(2) Uani 0.505(8) 1 d D U P A 1
O3 O 0.5540(12) -0.0122(9) 0.1378(6) 0.0649(18) Uani 0.505(8) 1 d . U P A 1
C5A C 0.6623(11) -0.1176(10) 0.1626(8) 0.0642(16) Uani 0.505(8) 1 d . U P A 1
H5A H 0.6634 -0.2054 0.1236 0.077 Uiso 0.505(8) 1 calc R U P A 1
C4A C 0.7558(11) -0.0658(10) 0.2489(8) 0.0753(19) Uani 0.505(8) 1 d D U P A 1
H4A H 0.8357 -0.1111 0.2784 0.090 Uiso 0.505(8) 1 calc R U P A 1

loop_
_atom_site_aniso_label
_atom_site_aniso_U_11
_atom_site_aniso_U_22
_atom_site_aniso_U_33
_atom_site_aniso_U_23
_atom_site_aniso_U_13
_atom_site_aniso_U_12
Co1 0.0413(2) 0.0408(2) 0.02926(18) 0.00626(13) 0.00559(13) 0.00559(14)
O5 0.0497(11) 0.0481(11) 0.0452(11) 0.0029(8) 0.0060(8) 0.0067(9)
O10 0.0552(11) 0.0576(11) 0.0385(10) 0.0066(8) 0.0083(8) 0.0197(9)
O7 0.0448(10) 0.0592(11) 0.0359(10) -0.0015(8) 0.0056(8) -0.0089(9)
O4 0.0509(11) 0.0492(11) 0.0448(10) 0.0120(8) 0.0102(8) 0.0097(9)
O1 0.0551(11) 0.0548(12) 0.0484(11) -0.0034(9) 0.0047(9) 0.0126(9)
O8 0.0603(11) 0.0505(11) 0.0298(9) 0.0043(8) 0.0097(8) -0.0078(9)
N1 0.0451(12) 0.0418(12) 0.0376(12) 0.0052(9) 0.0062(9) 0.0080(10)
N2 0.0432(12) 0.0499(13) 0.0356(11) 0.0100(9) 0.0103(9) 0.0108(10)
O9 0.0655(14) 0.114(2) 0.0573(14) -0.0046(13) 0.0156(11) -0.0310(14)
O6 0.0979(17) 0.0457(12) 0.0715(15) -0.0007(11) 0.0037(12) 0.0176(11)
C21 0.0439(14) 0.0443(14) 0.0353(13) 0.0020(11) 0.0057(11) 0.0167(11)
C6 0.0572(17) 0.0414(14) 0.0304(13) 0.0083(10) 0.0112(11) 0.0055(13)
C20 0.0456(14) 0.0471(14) 0.0313(13) 0.0051(11) 0.0108(10) 0.0203(12)
C11 0.0470(14) 0.0368(13) 0.0308(13) 0.0042(10) 0.0080(10) 0.0022(11)
C1 0.0438(14) 0.0432(14) 0.0438(15) 0.0074(12) 0.0150(12) 0.0052(11)
C22 0.0552(17) 0.0619(18) 0.0411(16) 0.0008(13) -0.0037(13) 0.0114(15)
C12 0.0474(16) 0.0565(17) 0.0413(15) 0.0009(12) 0.0100(12) -0.0057(13)
C19 0.0599(18) 0.0693(19) 0.0327(14) 0.0102(13) 0.0094(12) 0.0202(15)
C16 0.0506(16) 0.0640(18) 0.0492(17) 0.0132(14) 0.0164(13) 0.0061(14)
C3B 0.0670(16) 0.060(3) 0.065(3) 0.001(2) 0.019(2) 0.007(2)
C2B 0.043(3) 0.043(3) 0.048(3) 0.0068(18) 0.017(2) 0.006(3)
C25 0.0583(18) 0.0503(16) 0.0512(17) 0.0098(13) 0.0081(13) 0.0014(14)
O2 0.0676(16) 0.062(3) 0.062(4) 0.002(3) 0.007(2) 0.025(2)
C7 0.0707(19) 0.0438(15) 0.0429(15) 0.0113(12) 0.0139(13) 0.0043(14)
C17 0.067(2) 0.072(2) 0.064(2) 0.0273(17) 0.0340(16) 0.0128(16)
C18 0.077(2) 0.083(2) 0.0421(17) 0.0264(16) 0.0256(15) 0.0247(18)
C23 0.0549(19) 0.063(2) 0.066(2) 0.0011(16) -0.0076(15) 0.0002(16)
C24 0.0545(18) 0.0569(18) 0.075(2) 0.0070(16) 0.0062(16) -0.0060(15)
C13 0.062(2) 0.129(3) 0.0420(17) -0.0050(18) 0.0178(14) -0.024(2)
C8 0.100(3) 0.058(2) 0.088(3) -0.0011(19) 0.032(2) -0.018(2)
C9 0.157(4) 0.046(2) 0.095(3) 0.0012(19) 0.043(3) -0.024(3)
C10 0.157(4) 0.0387(19) 0.078(3) 0.0030(17) 0.012(3) 0.014(2)
C5B 0.069(3) 0.049(2) 0.069(4) -0.005(3) 0.016(3) 0.012(2)
C15 0.068(2) 0.146(4) 0.087(3) 0.001(3) 0.038(2) -0.029(2)
C14 0.084(3) 0.164(4) 0.061(2) 0.001(3) 0.040(2) -0.017(3)
C4B 0.073(3) 0.067(3) 0.083(4) 0.016(3) 0.011(3) 0.028(2)
Li1 0.043(2) 0.048(2) 0.034(2) -0.0037(18) 0.0037(17) 0.0023(19)
C3A 0.0676(16) 0.062(3) 0.062(4) 0.002(3) 0.007(2) 0.025(2)
C2A 0.043(3) 0.043(3) 0.048(3) 0.0068(18) 0.017(2) 0.006(3)
O3 0.0670(16) 0.060(3) 0.065(3) 0.001(2) 0.019(2) 0.007(2)
C5A 0.069(3) 0.049(2) 0.069(4) -0.005(3) 0.016(3) 0.012(2)
C4A 0.073(3) 0.067(3) 0.083(4) 0.016(3) 0.011(3) 0.028(2)

loop_
_atom_type_symbol
_atom_type_description
_atom_type_scat_dispersion_real
_atom_type_scat_dispersion_imag
_atom_type_scat_source
C C 0.0033 0.0016 'International Tables Vol C Tables 4.2.6.8 and 6.1.1.4'
H H 0.0000 0.0000 'International Tables Vol C Tables 4.2.6.8 and 6.1.1.4'
Co Co 0.3494 0.9721 'International Tables Vol C Tables 4.2.6.8 and 6.1.1.4'
Li Li -0.0003 0.0001 'International Tables Vol C Tables 4.2.6.8 and 6.1.1.4'
N N 0.0061 0.0033 'International Tables Vol C Tables 4.2.6.8 and 6.1.1.4'
O O 0.0106 0.0060 'International Tables Vol C Tables 4.2.6.8 and 6.1.1.4'

loop_
_geom_angle_atom_site_label_1
_geom_angle_atom_site_label_2
_geom_angle_atom_site_label_3
_geom_angle
_geom_angle_site_symmetry_1
_geom_angle_site_symmetry_3
_geom_angle_publ_flag
O5 Co1 O4 59.17(7) . . ?
O10 Co1 O5 157.42(8) . . ?
O10 Co1 O4 99.08(7) . . ?
O10 Co1 O8 99.86(8) . 2_666 ?
O10 Co1 N1 97.56(8) . . ?
O10 Co1 N2 90.80(7) . . ?
O8 Co1 O5 89.56(7) 2_666 . ?
O8 Co1 O4 96.99(7) 2_666 . ?
O8 Co1 N1 90.38(8) 2_666 . ?
O8 Co1 N2 164.40(8) 2_666 . ?
N1 Co1 O5 102.89(7) . . ?
N1 Co1 O4 160.34(7) . . ?
N1 Co1 N2 76.86(8) . . ?
N2 Co1 O5 84.68(7) . . ?
N2 Co1 O4 92.49(7) . . ?
C6 O5 Co1 93.13(15) . . ?
C1 O10 Co1 124.01(16) . . ?
C11 O7 Li1 146.5(2) . . ?
C11 O7 Li1 121.45(19) . 2_666 ?
Li1 O7 Li1 92.00(18) . 2_666 ?
C6 O4 Co1 86.68(15) . . ?
C6 O4 Li1 131.6(2) . . ?
Li1 O4 Co1 94.92(14) . . ?
C1 O1 Li1 134.3(2) . . ?
C11 O8 Co1 132.91(16) . 2_666 ?
C21 N1 Co1 116.57(17) . . ?
C25 N1 Co1 124.84(18) . . ?
C25 N1 C21 118.6(2) . . ?
C20 N2 Co1 115.51(17) . . ?
C16 N2 Co1 126.06(18) . . ?
C16 N2 C20 118.3(2) . . ?
C12 O9 C15 106.5(3) . . ?
C10 O6 C7 105.4(3) . . ?
N1 C21 C20 115.2(2) . . ?
N1 C21 C22 121.3(3) . . ?
C22 C21 C20 123.5(2) . . ?
O5 C6 O4 120.8(2) . . ?
O5 C6 C7 119.7(2) . . ?
O4 C6 C7 119.4(3) . . ?
N2 C20 C21 115.7(2) . . ?
N2 C20 C19 121.1(3) . . ?
C19 C20 C21 123.2(2) . . ?
O7 C11 O8 125.1(2) . . ?
O7 C11 C12 117.6(2) . . ?
O8 C11 C12 117.4(2) . . ?
O10 C1 C2B 114.7(8) . . ?
O10 C1 C2A 115.0(8) . . ?
O1 C1 O10 126.8(2) . . ?
O1 C1 C2B 118.3(8) . . ?
O1 C1 C2A 118.1(8) . . ?
C21 C22 H22 120.2 . . ?
C23 C22 C21 119.6(3) . . ?
C23 C22 H22 120.2 . . ?
O9 C12 C11 118.3(2) . . ?
C13 C12 O9 109.5(3) . . ?
C13 C12 C11 132.1(3) . . ?
C20 C19 H19 120.3 . . ?
C18 C19 C20 119.5(3) . . ?
C18 C19 H19 120.3 . . ?
N2 C16 H16 118.4 . . ?
N2 C16 C17 123.2(3) . . ?
C17 C16 H16 118.4 . . ?
C2B C3B H3B 128.3 . . ?
C5B C3B H3B 128.3 . . ?
C5B C3B C2B 103.3(13) . . ?
C3B C2B C1 117.5(14) . . ?
O2 C2B C1 128(2) . . ?
O2 C2B C3B 110.1(19) . . ?
N1 C25 H25 118.8 . . ?
N1 C25 C24 122.3(3) . . ?
C24 C25 H25 118.8 . . ?
C2B O2 C4B 103.0(14) . . ?
O6 C7 C6 115.6(3) . . ?
C8 C7 O6 110.8(3) . . ?
C8 C7 C6 133.4(3) . . ?
C16 C17 H17 120.7 . . ?
C18 C17 C16 118.6(3) . . ?
C18 C17 H17 120.7 . . ?
C19 C18 H18 120.3 . . ?
C17 C18 C19 119.3(3) . . ?
C17 C18 H18 120.3 . . ?
C22 C23 H23 120.5 . . ?
C22 C23 C24 119.1(3) . . ?
C24 C23 H23 120.5 . . ?
C25 C24 H24 120.5 . . ?
C23 C24 C25 119.0(3) . . ?
C23 C24 H24 120.5 . . ?
C12 C13 H13 126.2 . . ?
C12 C13 C14 107.5(3) . . ?
C14 C13 H13 126.2 . . ?
C7 C8 H8 126.9 . . ?
C7 C8 C9 106.2(4) . . ?
C9 C8 H8 126.9 . . ?
C8 C9 H9 126.5 . . ?
C10 C9 C8 107.0(3) . . ?
C10 C9 H9 126.5 . . ?
O6 C10 H10 124.7 . . ?
C9 C10 O6 110.7(4) . . ?
C9 C10 H10 124.7 . . ?
C3B C5B H5B 125.8 . . ?
C4B C5B C3B 108.4(9) . . ?
C4B C5B H5B 125.8 . . ?
O9 C15 H15 125.0 . . ?
C14 C15 O9 110.0(3) . . ?
C14 C15 H15 125.0 . . ?
C13 C14 H14 126.7 . . ?
C15 C14 C13 106.5(3) . . ?
C15 C14 H14 126.7 . . ?
O2 C4B H4B 124.1 . . ?
C5B C4B O2 111.8(9) . . ?
C5B C4B H4B 124.1 . . ?
O7 Li1 O7 88.00(18) . 2_666 ?
O7 Li1 O4 117.9(2) . . ?
O7 Li1 Li1 43.27(13) 2_666 2_666 ?
O7 Li1 Li1 44.73(12) . 2_666 ?
O4 Li1 O7 101.4(2) . 2_666 ?
O4 Li1 Li1 117.4(3) . 2_666 ?
O1 Li1 O7 115.5(2) . 2_666 ?
O1 Li1 O7 126.6(2) . . ?
O1 Li1 O4 104.1(2) . . ?
O1 Li1 Li1 135.4(3) . 2_666 ?
C2A C3A H3A 129.4 . . ?
C2A C3A C4A 101.3(15) . . ?
C4A C3A H3A 129.4 . . ?
C3A C2A C1 112.8(19) . . ?
O3 C2A C1 127.1(13) . . ?
O3 C2A C3A 115.1(18) . . ?
C2A O3 C5A 101.9(10) . . ?
O3 C5A H5A 125.7 . . ?
C4A C5A O3 108.7(8) . . ?
C4A C5A H5A 125.7 . . ?
C3A C4A H4A 124.4 . . ?
C5A C4A C3A 111.2(9) . . ?
C5A C4A H4A 124.4 . . ?

loop_
_geom_bond_atom_site_label_1
_geom_bond_atom_site_label_2
_geom_bond_distance
_geom_bond_site_symmetry_2
_geom_bond_publ_flag
Co1 O5 2.1488(18) . ?
Co1 O10 2.0194(17) . ?
Co1 O4 2.2876(18) . ?
Co1 O8 2.0357(17) 2_666 ?
Co1 N1 2.108(2) . ?
Co1 N2 2.142(2) . ?
O5 C6 1.258(3) . ?
O10 C1 1.267(3) . ?
O7 C11 1.252(3) . ?
O7 Li1 1.932(4) . ?
O7 Li1 1.984(5) 2_666 ?
O4 C6 1.264(3) . ?
O4 Li1 1.960(5) . ?
O1 C1 1.242(3) . ?
O1 Li1 1.915(4) . ?
O8 Co1 2.0357(17) 2_666 ?
O8 C11 1.258(3) . ?
N1 C21 1.353(3) . ?
N1 C25 1.337(3) . ?
N2 C20 1.343(3) . ?
N2 C16 1.340(4) . ?
O9 C12 1.353(3) . ?
O9 C15 1.369(4) . ?
O6 C7 1.390(4) . ?
O6 C10 1.361(4) . ?
C21 C20 1.481(4) . ?
C21 C22 1.378(4) . ?
C6 C7 1.452(4) . ?
C20 C19 1.397(3) . ?
C11 C12 1.458(4) . ?
C1 C2B 1.47(3) . ?
C1 C2A 1.49(2) . ?
C22 H22 0.9300 . ?
C22 C23 1.372(4) . ?
C12 C13 1.324(4) . ?
C19 H19 0.9300 . ?
C19 C18 1.374(4) . ?
C16 H16 0.9300 . ?
C16 C17 1.377(4) . ?
C3B H3B 0.9300 . ?
C3B C2B 1.43(3) . ?
C3B C5B 1.416(19) . ?
C2B O2 1.348(13) . ?
C25 H25 0.9300 . ?
C25 C24 1.377(4) . ?
O2 C4B 1.436(10) . ?
C7 C8 1.318(4) . ?
C17 H17 0.9300 . ?
C17 C18 1.368(4) . ?
C18 H18 0.9300 . ?
C23 H23 0.9300 . ?
C23 C24 1.372(4) . ?
C24 H24 0.9300 . ?
C13 H13 0.9300 . ?
C13 C14 1.408(5) . ?
C8 H8 0.9300 . ?
C8 C9 1.433(5) . ?
C9 H9 0.9300 . ?
C9 C10 1.328(6) . ?
C10 H10 0.9300 . ?
C5B H5B 0.9300 . ?
C5B C4B 1.296(12) . ?
C15 H15 0.9300 . ?
C15 C14 1.318(5) . ?
C14 H14 0.9300 . ?
C4B H4B 0.9300 . ?
Li1 O7 1.984(5) 2_666 ?
Li1 Li1 2.818(8) 2_666 ?
C3A H3A 0.9300 . ?
C3A C2A 1.403(16) . ?
C3A C4A 1.435(14) . ?
C2A O3 1.34(3) . ?
O3 C5A 1.492(14) . ?
C5A H5A 0.9300 . ?
C5A C4A 1.315(12) . ?
C4A H4A 0.9300 . ?

loop_
_geom_torsion_atom_site_label_1
_geom_torsion_atom_site_label_2
_geom_torsion_atom_site_label_3
_geom_torsion_atom_site_label_4
_geom_torsion
_geom_torsion_site_symmetry_1
_geom_torsion_site_symmetry_2
_geom_torsion_site_symmetry_3
_geom_torsion_site_symmetry_4
_geom_torsion_publ_flag
Co1 O5 C6 O4 -4.5(2) . . . . ?
Co1 O5 C6 C7 173.0(2) . . . . ?
Co1 O10 C1 O1 -16.7(4) . . . . ?
Co1 O10 C1 C2B 157.4(12) . . . . ?
Co1 O10 C1 C2A 166.8(12) . . . . ?
Co1 O4 C6 O5 4.2(2) . . . . ?
Co1 O4 C6 C7 -173.3(2) . . . . ?
Co1 O8 C11 O7 32.0(4) 2_666 . . . ?
Co1 O8 C11 C12 -148.6(2) 2_666 . . . ?
Co1 N1 C21 C20 -2.5(3) . . . . ?
Co1 N1 C21 C22 178.49(19) . . . . ?
Co1 N1 C25 C24 -179.1(2) . . . . ?
Co1 N2 C20 C21 -2.3(3) . . . . ?
Co1 N2 C20 C19 176.26(18) . . . . ?
Co1 N2 C16 C17 -176.7(2) . . . . ?
O5 C6 C7 O6 4.5(4) . . . . ?
O5 C6 C7 C8 -169.7(3) . . . . ?
O10 C1 C2B C3B 18(2) . . . . ?
O10 C1 C2B O2 173(2) . . . . ?
O10 C1 C2A C3A -173.0(14) . . . . ?
O10 C1 C2A O3 -19(3) . . . . ?
O7 C11 C12 O9 -173.2(2) . . . . ?
O7 C11 C12 C13 2.8(5) . . . . ?
O4 C6 C7 O6 -177.9(2) . . . . ?
O4 C6 C7 C8 7.9(5) . . . . ?
O1 C1 C2B C3B -166.9(14) . . . . ?
O1 C1 C2B O2 -13(3) . . . . ?
O1 C1 C2A C3A 10(2) . . . . ?
O1 C1 C2A O3 163.7(17) . . . . ?
O8 C11 C12 O9 7.3(4) . . . . ?
O8 C11 C12 C13 -176.6(4) . . . . ?
N1 C21 C20 N2 3.2(3) . . . . ?
N1 C21 C20 C19 -175.4(2) . . . . ?
N1 C21 C22 C23 0.5(4) . . . . ?
N1 C25 C24 C23 0.7(5) . . . . ?
N2 C20 C19 C18 0.8(4) . . . . ?
N2 C16 C17 C18 0.9(5) . . . . ?
O9 C12 C13 C14 -0.6(5) . . . . ?
O9 C15 C14 C13 -0.4(6) . . . . ?
O6 C7 C8 C9 -0.6(4) . . . . ?
C21 N1 C25 C24 1.1(4) . . . . ?
C21 C20 C19 C18 179.3(2) . . . . ?
C21 C22 C23 C24 1.2(5) . . . . ?
C6 C7 C8 C9 173.9(3) . . . . ?
C20 N2 C16 C17 -1.0(4) . . . . ?
C20 C21 C22 C23 -178.4(3) . . . . ?
C20 C19 C18 C17 -0.9(4) . . . . ?
C11 C12 C13 C14 -177.0(3) . . . . ?
C1 C2B O2 C4B -173(2) . . . . ?
C1 C2A O3 C5A -166(2) . . . . ?
C22 C21 C20 N2 -177.8(2) . . . . ?
C22 C21 C20 C19 3.7(4) . . . . ?
C22 C23 C24 C25 -1.8(5) . . . . ?
C12 O9 C15 C14 0.0(5) . . . . ?
C12 C13 C14 C15 0.6(5) . . . . ?
C16 N2 C20 C21 -178.5(2) . . . . ?
C16 N2 C20 C19 0.1(3) . . . . ?
C16 C17 C18 C19 0.0(4) . . . . ?
C3B C2B O2 C4B -17(2) . . . . ?
C3B C5B C4B O2 2.9(14) . . . . ?
C2B C3B C5B C4B -12.8(18) . . . . ?
C2B O2 C4B C5B 8.8(18) . . . . ?
C25 N1 C21 C20 177.4(2) . . . . ?
C25 N1 C21 C22 -1.7(4) . . . . ?
C7 O6 C10 C9 0.4(4) . . . . ?
C7 C8 C9 C10 0.8(5) . . . . ?
C8 C9 C10 O6 -0.8(5) . . . . ?
C10 O6 C7 C6 -175.4(3) . . . . ?
C10 O6 C7 C8 0.1(4) . . . . ?
C5B C3B C2B C1 177.5(16) . . . . ?
C5B C3B C2B O2 19(2) . . . . ?
C15 O9 C12 C11 177.3(3) . . . . ?
C15 O9 C12 C13 0.4(4) . . . . ?
Li1 O7 C11 O8 2.2(4) 2_666 . . . ?
Li1 O7 C11 O8 -173.2(3) . . . . ?
Li1 O7 C11 C12 7.4(5) . . . . ?
Li1 O7 C11 C12 -177.2(2) 2_666 . . . ?
Li1 O4 C6 O5 -89.4(3) . . . . ?
Li1 O4 C6 C7 93.0(3) . . . . ?
Li1 O1 C1 O10 9.5(5) . . . . ?
Li1 O1 C1 C2B -164.4(12) . . . . ?
Li1 O1 C1 C2A -174.1(12) . . . . ?
C3A C2A O3 C5A -13(2) . . . . ?
C2A C3A C4A C5A -9.6(19) . . . . ?
C2A O3 C5A C4A 5.7(15) . . . . ?
O3 C5A C4A C3A 2.7(14) . . . . ?
C4A C3A C2A C1 171.0(16) . . . . ?
C4A C3A C2A O3 14(2) . . . . ?
